data_4076077
loop_
_publ_author_name
'Gostevskii, Boris'
'Kalikhman, Inna'
'Tessier, Claire A.'
'Panzner, Matthew J.'
'Youngs, Wiley J.'
'Kost, Daniel'

_publ_section_title
;
 Hexacoordinate Complexes of Silacyclobutane:&#x00A0; Spontaneous Ring
 Opening and Rearrangement
;
_journal_issue 24
_journal_name_full Organometallics
_journal_page_first 5786
_journal_paper_doi 10.1021/om0505559
_journal_volume 24
_journal_year 2005
_chemical_formula_moiety 'C21 H24 N4 O2 Si'
_chemical_formula_sum 'C21 H24 N4 O2 Si'
_chemical_formula_weight 392.53
_chemical_name_common 7c
_chemical_name_systematic
; 
 ? 
;
_space_group_IT_number 15
_symmetry_cell_setting monoclinic
_symmetry_space_group_name_Hall '-C 2yc'
_symmetry_space_group_name_H-M 'C 1 2/c 1'
_atom_sites_solution_hydrogens geom
_atom_sites_solution_primary direct
_atom_sites_solution_secondary difmap
_audit_creation_method SHELXL-97
_cell_angle_alpha 90.00
_cell_angle_beta 96.615(2)
_cell_angle_gamma 90.00
_cell_formula_units_Z 16
_cell_length_a 31.124(3)
_cell_length_b 8.5609(7)
_cell_length_c 31.249(3)
_cell_measurement_reflns_used 9141
_cell_measurement_temperature 100(2)
_cell_measurement_theta_max 28.19
_cell_measurement_theta_min 2.47
_cell_volume 8270.8(13)
_computing_cell_refinement 'Bruker SMART'
_computing_data_collection 'Bruker SMART'
_computing_data_reduction 'Bruker SAINT'
_computing_molecular_graphics 'Bruker SHELXTL'
_computing_publication_material 'Bruker SHELXTL'
_computing_structure_refinement 'SHELXL-97 (Sheldrick, 1997)'
_computing_structure_solution 'SHELXS-97 (Sheldrick, 1990)'
_diffrn_ambient_temperature 100(2)
_diffrn_measured_fraction_theta_full 1.000
_diffrn_measured_fraction_theta_max 0.969
_diffrn_measurement_device_type 'CCD area detector'
_diffrn_measurement_method 'phi and omega scans'
_diffrn_radiation_monochromator graphite
_diffrn_radiation_source 'fine-focus sealed tube'
_diffrn_radiation_type MoK\a
_diffrn_radiation_wavelength 0.71073
_diffrn_reflns_av_R_equivalents 0.0412
_diffrn_reflns_av_sigmaI/netI 0.0417
_diffrn_reflns_limit_h_max 41
_diffrn_reflns_limit_h_min -41
_diffrn_reflns_limit_k_max 11
_diffrn_reflns_limit_k_min -11
_diffrn_reflns_limit_l_max 41
_diffrn_reflns_limit_l_min -40
_diffrn_reflns_number 35720
_diffrn_reflns_theta_full 26.30
_diffrn_reflns_theta_max 28.29
_diffrn_reflns_theta_min 1.31
_exptl_absorpt_coefficient_mu 0.137
_exptl_absorpt_correction_T_max 0.9918
_exptl_absorpt_correction_T_min 0.8670
_exptl_absorpt_correction_type multi-scan
_exptl_absorpt_process_details SADABS
_exptl_crystal_colour orange
_exptl_crystal_density_diffrn 1.261
_exptl_crystal_density_method 'not measured'
_exptl_crystal_description block
_exptl_crystal_F_000 3328
_exptl_crystal_size_max 0.21
_exptl_crystal_size_mid 0.18
_exptl_crystal_size_min 0.06
_refine_diff_density_max 0.645
_refine_diff_density_min -0.295
_refine_diff_density_rms 0.062
_refine_ls_extinction_method none
_refine_ls_goodness_of_fit_ref 1.091
_refine_ls_hydrogen_treatment constr
_refine_ls_matrix_type full
_refine_ls_number_parameters 509
_refine_ls_number_reflns 9970
_refine_ls_number_restraints 0
_refine_ls_restrained_S_all 1.091
_refine_ls_R_factor_all 0.0685
_refine_ls_R_factor_gt 0.0536
_refine_ls_shift/su_max 0.001
_refine_ls_shift/su_mean 0.000
_refine_ls_structure_factor_coef Fsqd
_refine_ls_weighting_details 'calc w=1/[\s^2^(Fo^2^)+(0.0599P)^2^+6.0287P] where P=(Fo^2^+2Fc^2^)/3'
_refine_ls_weighting_scheme calc
_refine_ls_wR_factor_gt 0.1216
_refine_ls_wR_factor_ref 0.1281
_reflns_number_gt 8148
_reflns_number_total 9970
_reflns_threshold_expression >2sigma(I)
_cod_data_source_file om0505559si20050901_075642.cif
_cod_data_source_block mp
_cod_depositor_comments
;
The following automatic conversions were performed:

'_symmetry_cell_setting' value 'Monoclinic' changed to 'monoclinic'
according to /home/saulius/struct/CIF-dictionaries/cif_core.dic
dictionary named 'cif_core.dic' version 2.4.1 from 2010-06-29.

Automatic conversion script
Id: cif_fix_values 1715 2011-07-08 13:25:40Z adriana 
;
_cod_original_cell_volume 8270.7(12)
_cod_original_sg_symbol_H-M 'C2/c  '
_cod_database_code 4076077

loop_
_symmetry_equiv_pos_as_xyz
'x, y, z'
'-x, y, -z+1/2'
'x+1/2, y+1/2, z'
'-x+1/2, y+1/2, -z+1/2'
'-x, -y, -z'
'x, -y, z-1/2'
'-x+1/2, -y+1/2, -z'
'x+1/2, -y+1/2, z-1/2'

loop_
_atom_site_label
_atom_site_type_symbol
_atom_site_fract_x
_atom_site_fract_y
_atom_site_fract_z
_atom_site_U_iso_or_equiv
_atom_site_adp_type
_atom_site_occupancy
_atom_site_symmetry_multiplicity
_atom_site_calc_flag
_atom_site_refinement_flags
Si1 Si 0.359399(14) 0.74545(5) 0.232201(14) 0.01786(11) Uani 1 1 d .
Si2 Si 0.973866(15) 0.94910(5) 0.105180(14) 0.01877(11) Uani 1 1 d .
O1 O 0.32629(4) 0.87779(14) 0.25408(4) 0.0232(3) Uani 1 1 d .
O2 O 0.34614(4) 0.55586(14) 0.24048(4) 0.0218(3) Uani 1 1 d .
O3 O 0.96263(4) 0.81353(14) 0.06463(4) 0.0218(3) Uani 1 1 d .
O4 O 0.96522(4) 1.13179(13) 0.08409(4) 0.0216(3) Uani 1 1 d .
N1 N 0.30718(4) 0.74303(16) 0.18611(5) 0.0201(3) Uani 1 1 d .
N2 N 0.27376(4) 0.83951(17) 0.19712(5) 0.0234(3) Uani 1 1 d .
N3 N 0.39622(5) 0.58373(17) 0.29932(5) 0.0233(3) Uani 1 1 d .
N4 N 0.39849(4) 0.72505(16) 0.27716(4) 0.0199(3) Uani 1 1 d .
N5 N 1.02974(5) 0.96006(17) 0.07741(4) 0.0218(3) Uani 1 1 d .
N6 N 1.02564(5) 0.88210(18) 0.03776(4) 0.0235(3) Uani 1 1 d .
N7 N 0.89758(5) 1.08915(17) 0.10275(5) 0.0225(3) Uani 1 1 d .
N8 N 0.92179(4) 0.96360(16) 0.12157(4) 0.0207(3) Uani 1 1 d .
C1 C 0.26845(5) 0.6732(2) 0.11378(6) 0.0238(4) Uani 1 1 d .
C2 C 0.27581(7) 0.5814(3) 0.07854(7) 0.0381(5) Uani 1 1 d .
H2 H 0.3016 0.5217 0.0795 0.046 Uiso 1 1 calc R
C3 C 0.24587(8) 0.5761(3) 0.04213(7) 0.0500(6) Uani 1 1 d .
H3 H 0.2511 0.5122 0.0184 0.060 Uiso 1 1 calc R
C4 C 0.20851(7) 0.6638(3) 0.04041(7) 0.0415(5) Uani 1 1 d .
H4 H 0.1882 0.6620 0.0152 0.050 Uiso 1 1 calc R
C5 C 0.20056(6) 0.7541(2) 0.07511(6) 0.0305(4) Uani 1 1 d .
H5 H 0.1746 0.8132 0.0738 0.037 Uiso 1 1 calc R
C6 C 0.23000(6) 0.7596(2) 0.11183(6) 0.0262(4) Uani 1 1 d .
H6 H 0.2242 0.8218 0.1357 0.031 Uiso 1 1 calc R
C7 C 0.30320(5) 0.6729(2) 0.14957(6) 0.0224(4) Uani 1 1 d .
H7 H 0.3272 0.6091 0.1449 0.027 Uiso 1 1 calc R
C8 C 0.28744(5) 0.9050(2) 0.23320(6) 0.0249(4) Uani 1 1 d .
C9 C 0.26016(6) 1.0179(3) 0.25425(8) 0.0439(6) Uani 1 1 d .
H9A H 0.2752 1.1184 0.2579 0.066 Uiso 1 1 calc R
H9B H 0.2548 0.9774 0.2825 0.066 Uiso 1 1 calc R
H9C H 0.2325 1.0321 0.2362 0.066 Uiso 1 1 calc R
C10 C 0.36778(6) 0.4982(2) 0.27773(6) 0.0242(4) Uani 1 1 d .
C11 C 0.35647(7) 0.3371(2) 0.29045(7) 0.0360(5) Uani 1 1 d .
H11A H 0.3752 0.3064 0.3164 0.054 Uiso 1 1 calc R
H11B H 0.3605 0.2645 0.2670 0.054 Uiso 1 1 calc R
H11C H 0.3262 0.3344 0.2963 0.054 Uiso 1 1 calc R
C12 C 0.43502(5) 0.8222(2) 0.29258(5) 0.0211(3) Uani 1 1 d .
H12 H 0.4614 0.7548 0.2962 0.025 Uiso 1 1 calc R
C13 C 0.44078(6) 0.9435(2) 0.25764(5) 0.0232(4) Uani 1 1 d .
H13A H 0.4175 1.0226 0.2571 0.028 Uiso 1 1 calc R
H13B H 0.4688 0.9976 0.2647 0.028 Uiso 1 1 calc R
C14 C 0.43948(5) 0.8685(2) 0.21318(6) 0.0229(4) Uani 1 1 d .
H14A H 0.4559 0.7693 0.2157 0.027 Uiso 1 1 calc R
H14B H 0.4537 0.9389 0.1940 0.027 Uiso 1 1 calc R
C15 C 0.39295(5) 0.8355(2) 0.19309(5) 0.0218(3) Uani 1 1 d .
H15A H 0.3937 0.7646 0.1682 0.026 Uiso 1 1 calc R
H15B H 0.3793 0.9347 0.1823 0.026 Uiso 1 1 calc R
C16 C 0.43087(6) 0.9019(2) 0.33532(6) 0.0233(4) Uani 1 1 d .
C17 C 0.39178(6) 0.9660(2) 0.34424(6) 0.0296(4) Uani 1 1 d .
H17 H 0.3668 0.9555 0.3239 0.036 Uiso 1 1 calc R
C18 C 0.38892(7) 1.0448(2) 0.38239(6) 0.0350(5) Uani 1 1 d .
H18 H 0.3620 1.0872 0.3882 0.042 Uiso 1 1 calc R
C19 C 0.42494(7) 1.0625(2) 0.41222(6) 0.0355(5) Uani 1 1 d .
H19 H 0.4229 1.1175 0.4383 0.043 Uiso 1 1 calc R
C20 C 0.46386(7) 0.9993(2) 0.40374(6) 0.0336(4) Uani 1 1 d .
H20 H 0.4888 1.0111 0.4241 0.040 Uiso 1 1 calc R
C21 C 0.46683(6) 0.9189(2) 0.36579(6) 0.0278(4) Uani 1 1 d .
H21 H 0.4937 0.8748 0.3605 0.033 Uiso 1 1 calc R
C22 C 1.10426(6) 1.0571(2) 0.06906(6) 0.0248(4) Uani 1 1 d .
C23 C 1.13662(6) 1.1441(2) 0.09304(7) 0.0320(4) Uani 1 1 d .
H23 H 1.1334 1.1724 0.1219 0.038 Uiso 1 1 calc R
C24 C 1.17333(7) 1.1891(3) 0.07497(8) 0.0397(5) Uani 1 1 d .
H24 H 1.1951 1.2488 0.0913 0.048 Uiso 1 1 calc R
C25 C 1.17808(7) 1.1467(3) 0.03303(7) 0.0394(5) Uani 1 1 d .
H25 H 1.2031 1.1785 0.0205 0.047 Uiso 1 1 calc R
C26 C 1.14685(6) 1.0588(3) 0.00931(7) 0.0348(5) Uani 1 1 d .
H26 H 1.1507 1.0293 -0.0193 0.042 Uiso 1 1 calc R
C27 C 1.10992(6) 1.0129(2) 0.02681(6) 0.0281(4) Uani 1 1 d .
H27 H 1.0885 0.9519 0.0103 0.034 Uiso 1 1 calc R
C28 C 1.06521(5) 1.0312(2) 0.09039(6) 0.0235(4) Uani 1 1 d .
H28 H 1.0664 1.0742 0.1185 0.028 Uiso 1 1 calc R
C29 C 0.98932(5) 0.8079(2) 0.03431(5) 0.0216(3) Uani 1 1 d .
C30 C 0.97542(6) 0.7096(2) -0.00362(6) 0.0268(4) Uani 1 1 d .
H30A H 0.9958 0.7223 -0.0251 0.040 Uiso 1 1 calc R
H30B H 0.9464 0.7414 -0.0161 0.040 Uiso 1 1 calc R
H30C H 0.9749 0.5998 0.0052 0.040 Uiso 1 1 calc R
C31 C 0.92282(5) 1.1754(2) 0.08357(6) 0.0229(4) Uani 1 1 d .
C32 C 0.90978(6) 1.3241(2) 0.06130(7) 0.0339(4) Uani 1 1 d .
H32A H 0.8791 1.3440 0.0634 0.051 Uiso 1 1 calc R
H32B H 0.9145 1.3165 0.0309 0.051 Uiso 1 1 calc R
H32C H 0.9271 1.4101 0.0749 0.051 Uiso 1 1 calc R
C33 C 0.90000(6) 0.8708(2) 0.15109(6) 0.0237(4) Uani 1 1 d .
H33 H 0.8902 0.9423 0.1734 0.028 Uiso 1 1 calc R
C34 C 0.93288(6) 0.7567(2) 0.17368(6) 0.0280(4) Uani 1 1 d .
H34A H 0.9202 0.7062 0.1978 0.034 Uiso 1 1 calc R
H34B H 0.9390 0.6740 0.1531 0.034 Uiso 1 1 calc R
C35 C 0.97514(6) 0.8358(2) 0.19107(6) 0.0298(4) Uani 1 1 d .
H35A H 0.9911 0.7672 0.2129 0.036 Uiso 1 1 calc R
H35B H 0.9685 0.9344 0.2055 0.036 Uiso 1 1 calc R
C36 C 1.00411(6) 0.8721(2) 0.15576(5) 0.0243(4) Uani 1 1 d .
H36A H 1.0195 0.7756 0.1490 0.029 Uiso 1 1 calc R
H36B H 1.0262 0.9498 0.1669 0.029 Uiso 1 1 calc R
C37 C 0.86071(6) 0.7830(2) 0.13001(6) 0.0263(4) Uani 1 1 d .
C38 C 0.85973(6) 0.7222(2) 0.08889(7) 0.0310(4) Uani 1 1 d .
H38 H 0.8834 0.7400 0.0728 0.037 Uiso 1 1 calc R
C39 C 0.82455(6) 0.6355(2) 0.07087(8) 0.0374(5) Uani 1 1 d .
H39 H 0.8242 0.5946 0.0426 0.045 Uiso 1 1 calc R
C40 C 0.78990(7) 0.6086(3) 0.09413(8) 0.0443(6) Uani 1 1 d .
H40 H 0.7658 0.5489 0.0819 0.053 Uiso 1 1 calc R
C41 C 0.79056(7) 0.6687(3) 0.13497(8) 0.0461(6) Uani 1 1 d .
H41 H 0.7669 0.6497 0.1510 0.055 Uiso 1 1 calc R
C42 C 0.82542(7) 0.7569(3) 0.15307(7) 0.0376(5) Uani 1 1 d .
H42 H 0.8253 0.7995 0.1811 0.045 Uiso 1 1 calc R

loop_
_atom_site_aniso_label
_atom_site_aniso_U_11
_atom_site_aniso_U_22
_atom_site_aniso_U_33
_atom_site_aniso_U_23
_atom_site_aniso_U_13
_atom_site_aniso_U_12
Si1 0.0150(2) 0.0198(2) 0.0193(2) 0.00110(18) 0.00442(16) 0.00194(17)
Si2 0.0174(2) 0.0209(2) 0.0181(2) -0.00173(18) 0.00241(17) 0.00208(17)
O1 0.0174(6) 0.0266(6) 0.0261(6) -0.0035(5) 0.0047(5) 0.0045(5)
O2 0.0199(6) 0.0217(6) 0.0240(6) 0.0024(5) 0.0035(5) 0.0007(5)
O3 0.0203(6) 0.0246(6) 0.0205(6) -0.0036(5) 0.0023(5) 0.0025(5)
O4 0.0187(6) 0.0217(6) 0.0247(6) 0.0007(5) 0.0041(5) 0.0027(5)
N1 0.0152(6) 0.0201(7) 0.0259(7) 0.0029(6) 0.0056(5) 0.0030(5)
N2 0.0144(7) 0.0220(7) 0.0347(8) -0.0031(6) 0.0062(6) 0.0030(5)
N3 0.0233(7) 0.0222(7) 0.0244(7) 0.0045(6) 0.0033(6) 0.0021(6)
N4 0.0187(7) 0.0205(7) 0.0205(7) 0.0024(6) 0.0019(5) -0.0002(5)
N5 0.0213(7) 0.0240(7) 0.0201(7) -0.0010(6) 0.0022(6) 0.0057(6)
N6 0.0239(7) 0.0276(8) 0.0188(7) -0.0018(6) 0.0023(6) 0.0063(6)
N7 0.0223(7) 0.0234(7) 0.0222(7) 0.0010(6) 0.0048(6) 0.0050(6)
N8 0.0196(7) 0.0208(7) 0.0223(7) 0.0021(6) 0.0050(5) 0.0032(5)
C1 0.0191(8) 0.0276(9) 0.0249(9) 0.0032(7) 0.0025(7) -0.0006(7)
C2 0.0310(11) 0.0500(13) 0.0320(10) -0.0062(9) -0.0012(8) 0.0131(9)
C3 0.0434(13) 0.0714(17) 0.0325(11) -0.0152(11) -0.0070(10) 0.0164(12)
C4 0.0332(11) 0.0545(14) 0.0335(11) 0.0006(10) -0.0095(9) 0.0036(10)
C5 0.0186(8) 0.0332(10) 0.0386(11) 0.0081(9) -0.0013(7) 0.0002(7)
C6 0.0206(8) 0.0276(9) 0.0304(9) 0.0025(8) 0.0028(7) -0.0007(7)
C7 0.0174(8) 0.0250(9) 0.0257(9) 0.0014(7) 0.0058(7) 0.0045(7)
C8 0.0162(8) 0.0254(9) 0.0340(10) -0.0023(8) 0.0064(7) 0.0015(7)
C9 0.0219(10) 0.0482(13) 0.0609(14) -0.0250(11) 0.0015(9) 0.0115(9)
C10 0.0226(9) 0.0235(8) 0.0265(9) 0.0043(7) 0.0031(7) 0.0015(7)
C11 0.0383(11) 0.0279(10) 0.0400(11) 0.0096(9) -0.0037(9) -0.0058(8)
C12 0.0176(8) 0.0227(8) 0.0227(8) 0.0020(7) 0.0007(6) 0.0004(6)
C13 0.0187(8) 0.0263(9) 0.0248(8) 0.0020(7) 0.0040(7) -0.0026(7)
C14 0.0171(8) 0.0272(9) 0.0255(9) 0.0018(7) 0.0071(7) -0.0002(7)
C15 0.0192(8) 0.0261(9) 0.0207(8) 0.0015(7) 0.0053(6) 0.0010(7)
C16 0.0279(9) 0.0195(8) 0.0222(8) 0.0039(7) 0.0022(7) -0.0018(7)
C17 0.0313(10) 0.0305(10) 0.0264(9) -0.0018(8) 0.0008(7) 0.0026(8)
C18 0.0433(12) 0.0306(10) 0.0324(10) -0.0031(8) 0.0102(9) 0.0023(9)
C19 0.0574(14) 0.0274(10) 0.0224(9) -0.0025(8) 0.0077(9) -0.0099(9)
C20 0.0449(12) 0.0310(10) 0.0230(9) 0.0048(8) -0.0037(8) -0.0130(9)
C21 0.0298(10) 0.0281(9) 0.0248(9) 0.0059(7) 0.0006(7) -0.0054(7)
C22 0.0189(8) 0.0263(9) 0.0296(9) 0.0032(7) 0.0040(7) 0.0062(7)
C23 0.0265(10) 0.0331(10) 0.0369(11) -0.0038(9) 0.0060(8) 0.0015(8)
C24 0.0255(10) 0.0428(12) 0.0519(13) -0.0049(10) 0.0090(9) -0.0056(9)
C25 0.0284(10) 0.0440(12) 0.0488(13) 0.0073(10) 0.0169(9) 0.0018(9)
C26 0.0296(10) 0.0440(12) 0.0323(10) 0.0069(9) 0.0102(8) 0.0088(9)
C27 0.0227(9) 0.0332(10) 0.0287(9) 0.0035(8) 0.0037(7) 0.0068(7)
C28 0.0207(8) 0.0267(9) 0.0235(8) -0.0005(7) 0.0036(7) 0.0041(7)
C29 0.0229(8) 0.0228(8) 0.0191(8) 0.0010(7) 0.0018(6) 0.0090(7)
C30 0.0296(9) 0.0284(9) 0.0217(8) -0.0032(7) 0.0000(7) 0.0062(8)
C31 0.0209(8) 0.0233(8) 0.0249(9) -0.0015(7) 0.0050(7) 0.0043(7)
C32 0.0294(10) 0.0302(10) 0.0433(12) 0.0092(9) 0.0098(9) 0.0085(8)
C33 0.0263(9) 0.0245(9) 0.0217(8) 0.0008(7) 0.0089(7) 0.0010(7)
C34 0.0309(10) 0.0309(10) 0.0230(9) 0.0055(8) 0.0062(7) 0.0007(8)
C35 0.0338(10) 0.0354(10) 0.0196(9) 0.0029(8) -0.0002(7) 0.0024(8)
C36 0.0220(8) 0.0274(9) 0.0228(8) -0.0006(7) -0.0007(7) 0.0027(7)
C37 0.0239(9) 0.0216(8) 0.0338(10) 0.0072(7) 0.0048(7) 0.0019(7)
C38 0.0269(10) 0.0267(10) 0.0396(11) 0.0007(8) 0.0052(8) 0.0012(7)
C39 0.0307(10) 0.0285(10) 0.0511(13) -0.0028(9) -0.0031(9) -0.0006(8)
C40 0.0292(11) 0.0346(11) 0.0667(16) 0.0128(11) -0.0048(10) -0.0088(9)
C41 0.0274(11) 0.0535(14) 0.0581(15) 0.0236(12) 0.0082(10) -0.0086(10)
C42 0.0304(10) 0.0439(12) 0.0399(11) 0.0133(10) 0.0096(9) -0.0001(9)

loop_
_atom_type_symbol
_atom_type_description
_atom_type_scat_dispersion_real
_atom_type_scat_dispersion_imag
_atom_type_scat_source
C C 0.0033 0.0016 'International Tables Vol C Tables 4.2.6.8 and 6.1.1.4'
H H 0.0000 0.0000 'International Tables Vol C Tables 4.2.6.8 and 6.1.1.4'
N N 0.0061 0.0033 'International Tables Vol C Tables 4.2.6.8 and 6.1.1.4'
O O 0.0106 0.0060 'International Tables Vol C Tables 4.2.6.8 and 6.1.1.4'
Si Si 0.0817 0.0704 'International Tables Vol C Tables 4.2.6.8 and 6.1.1.4'

loop_
_geom_angle_atom_site_label_1
_geom_angle_atom_site_label_2
_geom_angle_atom_site_label_3
_geom_angle
O2 Si1 O1 113.57(6)
O2 Si1 N4 86.64(6)
O1 Si1 N4 97.96(6)
O2 Si1 C15 131.17(7)
O1 Si1 C15 113.18(7)
N4 Si1 C15 100.18(7)
O2 Si1 N1 84.86(6)
O1 Si1 N1 79.81(6)
N4 Si1 N1 169.45(6)
C15 Si1 N1 90.13(7)
O4 Si2 O3 108.87(6)
O4 Si2 N8 86.45(6)
O3 Si2 N8 98.39(6)
O4 Si2 C36 133.88(7)
O3 Si2 C36 115.15(7)
N8 Si2 C36 99.80(7)
O4 Si2 N5 84.12(6)
O3 Si2 N5 80.12(6)
N8 Si2 N5 169.37(7)
C36 Si2 N5 90.28(7)
C8 O1 Si1 118.20(11)
C10 O2 Si1 111.67(11)
C29 O3 Si2 117.20(11)
C31 O4 Si2 111.31(10)
C7 N1 N2 119.71(14)
C7 N1 Si1 128.26(12)
N2 N1 Si1 111.92(10)
C8 N2 N1 106.96(14)
C10 N3 N4 107.76(14)
N3 N4 C12 114.50(13)
N3 N4 Si1 114.30(11)
C12 N4 Si1 130.88(11)
C28 N5 N6 119.52(14)
C28 N5 Si2 129.29(12)
N6 N5 Si2 111.12(10)
C29 N6 N5 107.36(14)
C31 N7 N8 108.08(14)
N7 N8 C33 114.85(13)
N7 N8 Si2 113.60(10)
C33 N8 Si2 131.54(12)
C2 C1 C6 118.71(17)
C2 C1 C7 115.38(16)
C6 C1 C7 125.89(16)
C3 C2 C1 120.73(19)
C4 C3 C2 119.9(2)
C5 C4 C3 120.12(19)
C4 C5 C6 120.67(18)
C5 C6 C1 119.89(18)
N1 C7 C1 131.76(16)
N2 C8 O1 123.04(15)
N2 C8 C9 121.46(16)
O1 C8 C9 115.50(16)
N3 C10 O2 119.01(16)
N3 C10 C11 124.04(16)
O2 C10 C11 116.95(16)
N4 C12 C16 114.11(14)
N4 C12 C13 107.73(13)
C16 C12 C13 110.53(14)
C14 C13 C12 111.73(14)
C13 C14 C15 111.96(14)
C14 C15 Si1 112.39(12)
C21 C16 C17 118.34(17)
C21 C16 C12 120.38(16)
C17 C16 C12 121.21(16)
C18 C17 C16 120.67(18)
C19 C18 C17 120.5(2)
C20 C19 C18 119.34(18)
C19 C20 C21 120.42(18)
C20 C21 C16 120.71(19)
C23 C22 C27 119.13(17)
C23 C22 C28 114.82(17)
C27 C22 C28 125.88(17)
C24 C23 C22 120.40(19)
C25 C24 C23 119.7(2)
C26 C25 C24 120.49(19)
C25 C26 C27 120.59(19)
C26 C27 C22 119.64(18)
N5 C28 C22 130.86(17)
N6 C29 O3 122.37(15)
N6 C29 C30 121.36(15)
O3 C29 C30 116.26(15)
N7 C31 O4 118.73(15)
N7 C31 C32 124.48(16)
O4 C31 C32 116.77(15)
N8 C33 C37 114.15(15)
N8 C33 C34 107.94(14)
C37 C33 C34 110.28(15)
C35 C34 C33 112.66(16)
C34 C35 C36 112.84(15)
C35 C36 Si2 113.57(12)
C38 C37 C42 118.92(18)
C38 C37 C33 121.28(16)
C42 C37 C33 119.74(18)
C37 C38 C39 120.68(19)
C38 C39 C40 120.1(2)
C41 C40 C39 119.7(2)
C40 C41 C42 120.7(2)
C41 C42 C37 120.0(2)

loop_
_geom_bond_atom_site_label_1
_geom_bond_atom_site_label_2
_geom_bond_distance
Si1 O2 1.7017(12)
Si1 O1 1.7248(12)
Si1 N4 1.7579(15)
Si1 C15 1.8637(17)
Si1 N1 2.0438(15)
Si2 O4 1.7065(12)
Si2 O3 1.7242(12)
Si2 N8 1.7595(14)
Si2 C36 1.8643(18)
Si2 N5 2.0332(15)
O1 C8 1.327(2)
O2 C10 1.368(2)
O3 C29 1.331(2)
O4 C31 1.370(2)
N1 C7 1.283(2)
N1 N2 1.4017(18)
N2 C8 1.287(2)
N3 C10 1.280(2)
N3 N4 1.400(2)
N4 C12 1.446(2)
N5 C28 1.285(2)
N5 N6 1.4002(19)
N6 C29 1.290(2)
N7 C31 1.277(2)
N7 N8 1.4025(19)
N8 C33 1.444(2)
C1 C2 1.394(3)
C1 C6 1.402(2)
C1 C7 1.463(2)
C2 C3 1.386(3)
C3 C4 1.380(3)
C4 C5 1.377(3)
C5 C6 1.384(3)
C8 C9 1.489(2)
C10 C11 1.488(3)
C12 C16 1.519(2)
C12 C13 1.532(2)
C13 C14 1.527(2)
C14 C15 1.537(2)
C16 C21 1.391(2)
C16 C17 1.392(3)
C17 C18 1.382(3)
C18 C19 1.381(3)
C19 C20 1.380(3)
C20 C21 1.384(3)
C22 C23 1.399(3)
C22 C27 1.404(3)
C22 C28 1.469(2)
C23 C24 1.386(3)
C24 C25 1.384(3)
C25 C26 1.376(3)
C26 C27 1.385(3)
C29 C30 1.477(2)
C31 C32 1.485(3)
C33 C37 1.520(3)
C33 C34 1.528(3)
C34 C35 1.523(3)
C35 C36 1.535(2)
C37 C38 1.384(3)
C37 C42 1.399(3)
C38 C39 1.387(3)
C39 C40 1.388(3)
C40 C41 1.374(4)
C41 C42 1.388(3)
